data_9004074
loop_
_publ_author_name
'Hall, S. R.'
'Stewart, J. M.'

_publ_section_title
;
 The crystal structure of argentian pentlandite (Fe,Ni)8AgS8, compared with
 the refined structure of pentlandite (Fe,Ni)9S8
;
_journal_name_full 'The Canadian Mineralogist'
_journal_page_first 169
_journal_page_last 177
_journal_volume 12
_journal_year 1973
_chemical_formula_sum 'Ag Fe4.8 Ni3.2 S8'
_chemical_name_mineral Argentopentlandite
_space_group_IT_number 225
_symmetry_space_group_name_Hall '-F 4 2 3'
_symmetry_space_group_name_H-M 'F m -3 m'
_cell_angle_alpha 90
_cell_angle_beta 90
_cell_angle_gamma 90
_cell_length_a 10.521
_cell_length_b 10.521
_cell_length_c 10.521
_cell_formula_units_Z 4
_cell_volume 1164.585
_database_code_amcsd 0005093
_exptl_crystal_density_diffrn 4.678
_cod_original_sg_symbol_H-M 'F m 3 m'
_cod_original_formula_sum 'Ag (Fe4.8 Ni3.2) S8'
_cod_database_code 9004074

loop_
_space_group_symop_operation_xyz
x,y,z
x,1/2+y,1/2+z
1/2+x,y,1/2+z
1/2+x,1/2+y,z
z,-x,y
z,1/2-x,1/2+y
1/2+z,-x,1/2+y
1/2+z,1/2-x,y
-y,z,-x
-y,1/2+z,1/2-x
1/2-y,z,1/2-x
1/2-y,1/2+z,-x
x,-y,z
x,1/2-y,1/2+z
1/2+x,-y,1/2+z
1/2+x,1/2-y,z
-z,x,-y
-z,1/2+x,1/2-y
1/2-z,x,1/2-y
1/2-z,1/2+x,-y
y,-z,x
y,1/2-z,1/2+x
1/2+y,-z,1/2+x
1/2+y,1/2-z,x
-x,y,-z
-x,1/2+y,1/2-z
1/2-x,y,1/2-z
1/2-x,1/2+y,-z
x,-z,-y
x,1/2-z,1/2-y
1/2+x,-z,1/2-y
1/2+x,1/2-z,-y
-z,y,x
-z,1/2+y,1/2+x
1/2-z,y,1/2+x
1/2-z,1/2+y,x
y,-x,-z
y,1/2-x,1/2-z
1/2+y,-x,1/2-z
1/2+y,1/2-x,-z
-x,z,y
-x,1/2+z,1/2+y
1/2-x,z,1/2+y
1/2-x,1/2+z,y
z,-y,-x
z,1/2-y,1/2-x
1/2+z,-y,1/2-x
1/2+z,1/2-y,-x
-y,x,z
-y,1/2+x,1/2+z
1/2-y,x,1/2+z
1/2-y,1/2+x,z
x,z,y
x,1/2+z,1/2+y
1/2+x,z,1/2+y
1/2+x,1/2+z,y
-z,-y,-x
-z,1/2-y,1/2-x
1/2-z,-y,1/2-x
1/2-z,1/2-y,-x
y,x,z
y,1/2+x,1/2+z
1/2+y,x,1/2+z
1/2+y,1/2+x,z
-x,-z,-y
-x,1/2-z,1/2-y
1/2-x,-z,1/2-y
1/2-x,1/2-z,-y
z,y,x
z,1/2+y,1/2+x
1/2+z,y,1/2+x
1/2+z,1/2+y,x
-y,-x,-z
-y,1/2-x,1/2-z
1/2-y,-x,1/2-z
1/2-y,1/2-x,-z
z,x,-y
z,1/2+x,1/2-y
1/2+z,x,1/2-y
1/2+z,1/2+x,-y
-y,-z,x
-y,1/2-z,1/2+x
1/2-y,-z,1/2+x
1/2-y,1/2-z,x
x,y,-z
x,1/2+y,1/2-z
1/2+x,y,1/2-z
1/2+x,1/2+y,-z
-z,-x,y
-z,1/2-x,1/2+y
1/2-z,-x,1/2+y
1/2-z,1/2-x,y
y,z,-x
y,1/2+z,1/2-x
1/2+y,z,1/2-x
1/2+y,1/2+z,-x
-x,-y,z
-x,1/2-y,1/2+z
1/2-x,-y,1/2+z
1/2-x,1/2-y,z
-z,x,y
-z,1/2+x,1/2+y
1/2-z,x,1/2+y
1/2-z,1/2+x,y
y,-z,-x
y,1/2-z,1/2-x
1/2+y,-z,1/2-x
1/2+y,1/2-z,-x
-x,y,z
-x,1/2+y,1/2+z
1/2-x,y,1/2+z
1/2-x,1/2+y,z
z,-x,-y
z,1/2-x,1/2-y
1/2+z,-x,1/2-y
1/2+z,1/2-x,-y
-y,z,x
-y,1/2+z,1/2+x
1/2-y,z,1/2+x
1/2-y,1/2+z,x
x,-y,-z
x,1/2-y,1/2-z
1/2+x,-y,1/2-z
1/2+x,1/2-y,-z
-x,z,-y
-x,1/2+z,1/2-y
1/2-x,z,1/2-y
1/2-x,1/2+z,-y
z,-y,x
z,1/2-y,1/2+x
1/2+z,-y,1/2+x
1/2+z,1/2-y,x
-y,x,-z
-y,1/2+x,1/2-z
1/2-y,x,1/2-z
1/2-y,1/2+x,-z
x,-z,y
x,1/2-z,1/2+y
1/2+x,-z,1/2+y
1/2+x,1/2-z,y
-z,y,-x
-z,1/2+y,1/2-x
1/2-z,y,1/2-x
1/2-z,1/2+y,-x
y,-x,z
y,1/2-x,1/2+z
1/2+y,-x,1/2+z
1/2+y,1/2-x,z
-x,-z,y
-x,1/2-z,1/2+y
1/2-x,-z,1/2+y
1/2-x,1/2-z,y
z,y,-x
z,1/2+y,1/2-x
1/2+z,y,1/2-x
1/2+z,1/2+y,-x
-y,-x,z
-y,1/2-x,1/2+z
1/2-y,-x,1/2+z
1/2-y,1/2-x,z
x,z,-y
x,1/2+z,1/2-y
1/2+x,z,1/2-y
1/2+x,1/2+z,-y
-z,-y,x
-z,1/2-y,1/2+x
1/2-z,-y,1/2+x
1/2-z,1/2-y,x
y,x,-z
y,1/2+x,1/2-z
1/2+y,x,1/2-z
1/2+y,1/2+x,-z
-z,-x,-y
-z,1/2-x,1/2-y
1/2-z,-x,1/2-y
1/2-z,1/2-x,-y
y,z,x
y,1/2+z,1/2+x
1/2+y,z,1/2+x
1/2+y,1/2+z,x
-x,-y,-z
-x,1/2-y,1/2-z
1/2-x,-y,1/2-z
1/2-x,1/2-y,-z
z,x,y
z,1/2+x,1/2+y
1/2+z,x,1/2+y
1/2+z,1/2+x,y
-y,-z,-x
-y,1/2-z,1/2-x
1/2-y,-z,1/2-x
1/2-y,1/2-z,-x

loop_
_atom_site_aniso_label
_atom_site_aniso_U_11
_atom_site_aniso_U_22
_atom_site_aniso_U_33
_atom_site_aniso_U_12
_atom_site_aniso_U_13
_atom_site_aniso_U_23
Ag1 0.01730 0.01730 0.01730 0.00000 0.00000 0.00000
Fe2 0.01210 0.01210 0.01210 0.00070 0.00070 0.00070
Ni2 0.01210 0.01210 0.01210 0.00070 0.00070 0.00070
S1 0.01440 0.01440 0.01440 0.00000 0.00000 0.00000
S2 0.01020 0.01260 0.01260 0.00000 0.00000 0.00000

loop_
_atom_site_label
_atom_site_fract_x
_atom_site_fract_y
_atom_site_fract_z
_atom_site_occupancy
Ag1 0.50000 0.50000 0.50000 1.00000
Fe2 0.12690 0.12690 0.12690 0.60000
Ni2 0.12690 0.12690 0.12690 0.40000
S1 0.25000 0.25000 0.25000 1.00000
S2 0.24560 0.00000 0.00000 1.00000

loop_
_cod_related_entry_id
_cod_related_entry_database
_cod_related_entry_code
1 AMCSD 0005093
